data_1531133
loop_
_publ_author_name
'Bendersky, L.A.'
'Chen Rongji'
'Fawcett, I.D.'
'Greenblatt, M.'

_publ_section_title
;
 TEM study of the electron-doped layered La2-2x Ca1+2x Mn2 O7:
 orthorhombic phase in the 0.8 < x < 1.0 composition range
;
_journal_name_full 'Journal of Solid State Chemistry'
_journal_page_first 309
_journal_page_last 323
_journal_volume 157
_journal_year 2001
_chemical_formula_sum 'Ca3 Mn2 O7'
_chemical_name_systematic 'Ca3 (Mn2 O7)'
_space_group_IT_number 63
_symmetry_space_group_name_Hall '-C 2c 2'
_symmetry_space_group_name_H-M 'C m c m'
_cell_angle_alpha 90
_cell_angle_beta 90
_cell_angle_gamma 90
_cell_formula_units_Z 4
_cell_length_a 19.37
_cell_length_b 5.27
_cell_length_c 5.27
_cell_volume 537.961
_citation_journal_id_ASTM JSSCBI
_cod_data_source_file Bendersky_JSSCBI_2001_1719.cif
_cod_data_source_block Ca3Mn2O7
_cod_original_cell_volume 537.9611
_cod_database_code 1531133

loop_
_symmetry_equiv_pos_as_xyz
x,y,z
-x,-y,z+1/2
x,-y,-z
-x,y,-z+1/2
-x,-y,-z
x,y,-z-1/2
-x,y,z
x,-y,z-1/2
x+1/2,y+1/2,z
-x+1/2,-y+1/2,z+1/2
x+1/2,-y+1/2,-z
-x+1/2,y+1/2,-z+1/2
-x+1/2,-y+1/2,-z
x+1/2,y+1/2,-z-1/2
-x+1/2,y+1/2,z
x+1/2,-y+1/2,z-1/2

loop_
_atom_site_label
_atom_site_type_symbol
_atom_site_fract_x
_atom_site_fract_y
_atom_site_fract_z
_atom_site_occupancy
_atom_site_U_iso_or_equiv
Mn1 Mn+4 0.098 0.75 0.75 1 0.0
O4 O-2 0.205 0.65528 0.75 1 0.0
O2 O-2 0.10585 0 0 1 0.0
O1 O-2 0 0.8447 0.75 1 0.0
Ca2 Ca+2 0.31 0.75 0.75 1 0.0
Ca1 Ca+2 0.5 0.75 0.75 1 0.0
O3 O-2 0.06835 0.5 0 1 0.0
